data_2310751
loop_
_publ_author_name
'Brand, P.'
'Sackmann, H.'

_publ_section_title
;
 Die Kristallstruktur von Sn Br4
;
_journal_name_full 'Acta Crystallographica (1,1948-23,1967)'
_journal_page_first 446
_journal_page_last 451
_journal_volume 16
_journal_year 1963
_chemical_formula_sum 'Br4 Sn'
_chemical_name_systematic 'Sn Br4'
_space_group_IT_number 14
_symmetry_space_group_name_Hall '-P 2ybc'
_symmetry_space_group_name_H-M 'P 1 21/c 1'
_cell_angle_alpha 90
_cell_angle_beta 103.58
_cell_angle_gamma 90
_cell_formula_units_Z 4
_cell_length_a 10.59
_cell_length_b 7.1
_cell_length_c 10.66
_cell_volume 779.107
_citation_journal_id_ASTM ACCRA9
_cod_data_source_file Brand_ACCRA9_1963_1036.cif
_cod_data_source_block Br4Sn1
_cod_original_cell_volume 779.1068
_cod_original_formula_sum 'Br4 Sn1'
_cod_database_code 2310751

loop_
_symmetry_equiv_pos_as_xyz
x,y,z
-x,y+1/2,-z+1/2
-x,-y,-z
x,-y-1/2,z-1/2

loop_
_atom_site_label
_atom_site_type_symbol
_atom_site_fract_x
_atom_site_fract_y
_atom_site_fract_z
_atom_site_occupancy
_atom_site_U_iso_or_equiv
Br1 Br-1 0.071 0.577 0.188 1 0.0
Br3 Br-1 0.424 0.42 0.305 1 0.0
Br4 Br-1 0.195 0.42 0.551 1 0.0
Sn1 Sn+4 0.25 0.577 0.37 1 0.0
Br2 Br-1 0.317 0.9 0.427 1 0.0
